data_7112876
loop_
_publ_author_name
'Pointillart, Fabrice'
'Cauchy, Thomas'
'Le Gal, Yann'
'Golhen, St\'ephane'
'Cador, Olivier'
'Ouahab, Lahc\`ene'

_publ_section_title
;
 Binuclear Cu(ii) coordination complex involving
 Cis-tetrathiafulvalene-bis-amido-2-pyridine-N-oxide as bi-anionic ligand:
 a robust molecular precursor toward magnetic conducting materials.
;
_journal_issue 27
_journal_name_full 'Chemical communications (Cambridge, England)'
_journal_page_first 4947
_journal_page_last 4949
_journal_paper_doi 10.1039/c0cc00672f
_journal_volume 46
_journal_year 2010
_chemical_formula_sum 'C36 H20 Cu2 N8 O8 S8'
_chemical_formula_weight 1076.16
_chemical_name_systematic
;
?
;
_space_group_IT_number 14
_symmetry_cell_setting monoclinic
_symmetry_space_group_name_Hall '-P 2ybc'
_symmetry_space_group_name_H-M 'P 1 21/c 1'
_atom_sites_solution_hydrogens geom
_atom_sites_solution_primary direct
_atom_sites_solution_secondary difmap
_audit_creation_method SHELXL-97
_cell_angle_alpha 90.00
_cell_angle_beta 104.300(10)
_cell_angle_gamma 90.00
_cell_formula_units_Z 4
_cell_length_a 14.231(3)
_cell_length_b 12.153(3)
_cell_length_c 27.846(7)
_cell_measurement_reflns_used 61438
_cell_measurement_temperature 293(2)
_cell_measurement_theta_max 27.485
_cell_measurement_theta_min 0.998
_cell_volume 4666.7(19)
_computing_cell_refinement 'HKL Scalepack (Otwinowski & Minor 1997)'
_computing_data_collection 'Collect (Bruker AXS BV, 1997-2004)'
_computing_data_reduction 'HKL Denzo and Scalepack (Otwinowski & Minor 1997)'
_computing_structure_refinement 'SHELXL-97 (Sheldrick, 1997)'
_computing_structure_solution 'SIR97 (Altomare al, 1999)'
_diffrn_ambient_temperature 293(2)
_diffrn_detector_area_resol_mean 9
_diffrn_measured_fraction_theta_full 0.990
_diffrn_measured_fraction_theta_max 0.990
_diffrn_measurement_device_type KappaCCD
_diffrn_measurement_method CCD
_diffrn_radiation_monochromator graphite
_diffrn_radiation_source 'fine-focus sealed tube'
_diffrn_radiation_type MoK\a
_diffrn_radiation_wavelength 0.71073
_diffrn_reflns_av_R_equivalents 0.1499
_diffrn_reflns_av_sigmaI/netI 0.1115
_diffrn_reflns_limit_h_max 18
_diffrn_reflns_limit_h_min -18
_diffrn_reflns_limit_k_max 14
_diffrn_reflns_limit_k_min -15
_diffrn_reflns_limit_l_max 35
_diffrn_reflns_limit_l_min -36
_diffrn_reflns_number 54489
_diffrn_reflns_theta_full 27.51
_diffrn_reflns_theta_max 27.51
_diffrn_reflns_theta_min 1.48
_exptl_absorpt_coefficient_mu 1.325
_exptl_absorpt_correction_type none
_exptl_crystal_colour 'dark brown'
_exptl_crystal_density_diffrn 1.532
_exptl_crystal_density_method 'not measured'
_exptl_crystal_description block
_exptl_crystal_F_000 2168
_exptl_crystal_size_max 0.11
_exptl_crystal_size_mid 0.09
_exptl_crystal_size_min 0.07
_platon_squeeze_details
;
SQUEEZE procedure was used and revealed a total potential solvent area vol
of 850.2 Ang^3^ corresponding to 18.2% of the unit cell vol. These solvent
correspond to disordered CH2Cl2 solvent molecules used during crystallization
process.
;
_refine_diff_density_max 0.444
_refine_diff_density_min -1.022
_refine_diff_density_rms 0.129
_refine_ls_extinction_method none
_refine_ls_goodness_of_fit_ref 0.908
_refine_ls_hydrogen_treatment constr
_refine_ls_matrix_type full
_refine_ls_number_parameters 559
_refine_ls_number_reflns 10627
_refine_ls_number_restraints 0
_refine_ls_restrained_S_all 0.908
_refine_ls_R_factor_all 0.1259
_refine_ls_R_factor_gt 0.0597
_refine_ls_shift/su_max 0.001
_refine_ls_shift/su_mean 0.000
_refine_ls_structure_factor_coef Fsqd
_refine_ls_weighting_details 'calc w=1/[\s^2^(Fo^2^)+(0.0814P)^2^+0.0000P] where P=(Fo^2^+2Fc^2^)/3'
_refine_ls_weighting_scheme calc
_refine_ls_wR_factor_gt 0.1345
_refine_ls_wR_factor_ref 0.1577
_reflns_number_gt 5601
_reflns_number_total 10627
_reflns_threshold_expression >2sigma(I)
_cod_data_source_file c0cc00672f.txt
_cod_data_source_block calcul
_cod_original_sg_symbol_H-M P21/c
_cod_database_code 7112876

loop_
_symmetry_equiv_pos_as_xyz
'x, y, z'
'-x, y+1/2, -z+1/2'
'-x, -y, -z'
'x, -y-1/2, z-1/2'

loop_
_atom_site_label
_atom_site_type_symbol
_atom_site_fract_x
_atom_site_fract_y
_atom_site_fract_z
_atom_site_U_iso_or_equiv
_atom_site_adp_type
_atom_site_occupancy
_atom_site_symmetry_multiplicity
_atom_site_calc_flag
_atom_site_refinement_flags
C1 C 0.1785(3) 0.1553(4) 0.96393(17) 0.0539(11) Uani 1 1 d .
H1 H 0.1144 0.1790 0.9565 0.065 Uiso 1 1 calc R
C2 C 0.2343(4) 0.1669(4) 1.01039(18) 0.0662(13) Uani 1 1 d .
H2 H 0.2097 0.1989 1.0351 0.079 Uiso 1 1 calc R
C3 C 0.3295(4) 0.1297(5) 1.02051(18) 0.0745(15) Uani 1 1 d .
H3 H 0.3688 0.1358 1.0525 0.089 Uiso 1 1 calc R
C4 C 0.3661(3) 0.0841(4) 0.98390(17) 0.0613(13) Uani 1 1 d .
H4 H 0.4299 0.0595 0.9911 0.074 Uiso 1 1 calc R
C5 C 0.3075(3) 0.0745(3) 0.93563(15) 0.0432(10) Uani 1 1 d .
C6 C 0.4239(3) 0.0014(3) 0.89542(16) 0.0477(10) Uani 1 1 d .
C7 C 0.4341(3) -0.0937(3) 0.86352(16) 0.0445(10) Uani 1 1 d .
C8 C 0.5102(3) -0.1101(4) 0.84567(19) 0.0609(13) Uani 1 1 d .
H8 H 0.5602 -0.0588 0.8508 0.073 Uiso 1 1 calc R
C9 C 0.4085(3) -0.2866(4) 0.82342(18) 0.0570(12) Uani 1 1 d .
C10 C 0.3789(3) -0.3895(4) 0.81216(19) 0.0582(12) Uani 1 1 d .
C11 C 0.3621(4) -0.5910(4) 0.7847(2) 0.0823(18) Uani 1 1 d .
H11 H 0.3725 -0.6600 0.7726 0.099 Uiso 1 1 calc R
C12 C 0.2857(3) -0.5728(3) 0.80260(16) 0.0495(11) Uani 1 1 d .
C13 C 0.2090(3) -0.6571(4) 0.80228(18) 0.0531(11) Uani 1 1 d .
C14 C 0.0638(3) -0.6786(3) 0.82770(15) 0.0437(10) Uani 1 1 d .
C15 C 0.0043(3) -0.7232(3) 0.78341(18) 0.0532(11) Uani 1 1 d .
H15 H 0.0298 -0.7355 0.7562 0.064 Uiso 1 1 calc R
C16 C -0.0906(4) -0.7482(4) 0.7809(2) 0.0633(13) Uani 1 1 d .
H16 H -0.1295 -0.7768 0.7518 0.076 Uiso 1 1 calc R
C17 C -0.1287(4) -0.7317(4) 0.8208(2) 0.0713(14) Uani 1 1 d .
H17 H -0.1935 -0.7479 0.8185 0.086 Uiso 1 1 calc R
C18 C -0.0716(3) -0.6911(4) 0.8640(2) 0.0682(14) Uani 1 1 d .
H18 H -0.0967 -0.6810 0.8915 0.082 Uiso 1 1 calc R
C19 C 0.4871(4) -0.6927(5) 0.9623(2) 0.0784(16) Uani 1 1 d .
H19 H 0.5067 -0.7281 0.9368 0.094 Uiso 1 1 calc R
C20 C 0.5492(4) -0.6827(5) 1.0078(3) 0.096(2) Uani 1 1 d .
H20 H 0.6115 -0.7118 1.0140 0.115 Uiso 1 1 calc R
C21 C 0.5184(5) -0.6288(6) 1.0446(3) 0.097(2) Uani 1 1 d .
H21 H 0.5607 -0.6206 1.0757 0.117 Uiso 1 1 calc R
C22 C 0.4275(4) -0.5877(5) 1.0363(2) 0.0781(15) Uani 1 1 d .
H22 H 0.4074 -0.5522 1.0616 0.094 Uiso 1 1 calc R
C23 C 0.3637(4) -0.5988(4) 0.98918(17) 0.0594(12) Uani 1 1 d .
C24 C 0.2222(4) -0.5180(4) 1.00601(19) 0.0694(14) Uani 1 1 d .
C25 C 0.1498(3) -0.4313(4) 0.98678(16) 0.0548(11) Uani 1 1 d .
C26 C 0.0805(4) -0.4037(4) 1.00820(19) 0.0689(14) Uani 1 1 d .
H26 H 0.0714 -0.4434 1.0353 0.083 Uiso 1 1 calc R
C27 C 0.0646(3) -0.2638(4) 0.93741(17) 0.0549(12) Uani 1 1 d .
C28 C 0.0339(3) -0.1856(4) 0.90446(19) 0.0609(13) Uani 1 1 d .
C29 C -0.0665(3) -0.0356(4) 0.8488(2) 0.0717(15) Uani 1 1 d .
H29 H -0.1152 0.0139 0.8345 0.086 Uiso 1 1 calc R
C30 C 0.0052(3) -0.0583(3) 0.82697(18) 0.0519(11) Uani 1 1 d .
C31 C 0.0148(3) -0.0024(3) 0.78083(17) 0.0484(10) Uani 1 1 d .
C32 C 0.1338(3) 0.0431(3) 0.73718(16) 0.0472(10) Uani 1 1 d .
C33 C 0.0744(4) 0.0636(4) 0.68931(18) 0.0630(13) Uani 1 1 d .
H33 H 0.0072 0.0633 0.6839 0.076 Uiso 1 1 calc R
C34 C 0.1164(5) 0.0839(5) 0.6507(2) 0.0818(17) Uani 1 1 d .
H34 H 0.0771 0.0951 0.6191 0.098 Uiso 1 1 calc R
C35 C 0.2159(5) 0.0881(5) 0.6582(2) 0.0856(18) Uani 1 1 d .
H35 H 0.2433 0.1037 0.6319 0.103 Uiso 1 1 calc R
C36 C 0.2732(4) 0.0695(5) 0.70394(19) 0.0719(14) Uani 1 1 d .
H36 H 0.3403 0.0723 0.7096 0.086 Uiso 1 1 calc R
N1 N 0.2149(2) 0.1097(3) 0.92808(13) 0.0441(8) Uani 1 1 d .
N2 N 0.3281(2) 0.0240(3) 0.89557(12) 0.0433(8) Uani 1 1 d .
N3 N 0.1567(2) -0.6395(3) 0.83652(12) 0.0429(8) Uani 1 1 d .
N4 N 0.0224(2) -0.6658(3) 0.86604(14) 0.0503(9) Uani 1 1 d .
N5 N 0.3968(3) -0.6507(3) 0.95455(15) 0.0566(10) Uani 1 1 d .
N6 N 0.2713(3) -0.5552(3) 0.97271(13) 0.0518(9) Uani 1 1 d .
N7 N 0.1096(2) 0.0155(3) 0.78018(12) 0.0439(8) Uani 1 1 d .
N8 N 0.2312(3) 0.0465(3) 0.74150(13) 0.0500(9) Uani 1 1 d .
O1 O 0.1558(2) 0.1039(2) 0.88197(11) 0.0533(7) Uani 1 1 d .
O2 O 0.4948(2) 0.0494(3) 0.91905(13) 0.0671(9) Uani 1 1 d .
O3 O 0.1982(3) -0.7326(3) 0.77243(15) 0.0873(12) Uani 1 1 d .
O4 O 0.0762(2) -0.6217(3) 0.90939(11) 0.0578(8) Uani 1 1 d .
O5 O 0.3373(2) -0.6621(3) 0.90842(12) 0.0638(8) Uani 1 1 d .
O6 O 0.2344(3) -0.5501(4) 1.04863(14) 0.1019(14) Uani 1 1 d .
O7 O -0.0575(2) 0.0202(3) 0.74891(13) 0.0646(9) Uani 1 1 d .
O8 O 0.2916(2) 0.0316(3) 0.78672(11) 0.0579(8) Uani 1 1 d .
S1 S 0.34367(8) -0.19559(9) 0.85206(5) 0.0532(3) Uani 1 1 d .
S2 S 0.51551(12) -0.22968(13) 0.81232(7) 0.0983(6) Uani 1 1 d .
S3 S 0.44197(13) -0.48502(14) 0.78428(9) 0.1194(8) Uani 1 1 d .
S4 S 0.27265(7) -0.44139(9) 0.82483(4) 0.0491(3) Uani 1 1 d .
S5 S 0.16351(8) -0.34988(10) 0.93670(4) 0.0581(3) Uani 1 1 d .
S6 S 0.00679(11) -0.29302(13) 0.98545(6) 0.0794(4) Uani 1 1 d .
S7 S 0.08986(8) -0.15721(10) 0.85572(5) 0.0563(3) Uani 1 1 d .
S8 S -0.06633(12) -0.10066(14) 0.90408(7) 0.0974(6) Uani 1 1 d .
Cu1 Cu 0.22009(3) 0.03492(4) 0.836612(18) 0.04430(16) Uani 1 1 d .
Cu2 Cu 0.20984(4) -0.60600(4) 0.905496(19) 0.04784(17) Uani 1 1 d .

loop_
_atom_site_aniso_label
_atom_site_aniso_U_11
_atom_site_aniso_U_22
_atom_site_aniso_U_33
_atom_site_aniso_U_23
_atom_site_aniso_U_13
_atom_site_aniso_U_12
C1 0.051(3) 0.063(3) 0.050(3) 0.006(2) 0.016(2) 0.013(2)
C2 0.065(3) 0.085(4) 0.048(3) -0.003(3) 0.014(3) 0.011(3)
C3 0.069(3) 0.110(4) 0.037(3) -0.004(3) -0.002(3) 0.017(3)
C4 0.051(3) 0.085(3) 0.040(3) -0.002(2) -0.003(2) 0.020(2)
C5 0.039(2) 0.050(2) 0.040(2) -0.0006(19) 0.007(2) 0.0053(19)
C6 0.040(2) 0.054(3) 0.047(3) 0.002(2) 0.006(2) 0.005(2)
C7 0.035(2) 0.051(2) 0.047(2) 0.0015(19) 0.007(2) 0.0006(18)
C8 0.056(3) 0.057(3) 0.075(3) -0.013(2) 0.026(3) -0.015(2)
C9 0.055(3) 0.056(3) 0.070(3) -0.011(2) 0.034(3) -0.009(2)
C10 0.052(3) 0.060(3) 0.071(3) -0.016(2) 0.031(3) -0.007(2)
C11 0.079(4) 0.071(3) 0.113(5) -0.042(3) 0.055(4) -0.023(3)
C12 0.048(3) 0.052(3) 0.050(3) -0.013(2) 0.014(2) -0.004(2)
C13 0.050(3) 0.047(3) 0.062(3) -0.007(2) 0.015(2) 0.001(2)
C14 0.043(2) 0.040(2) 0.045(3) 0.0021(18) 0.004(2) 0.0024(18)
C15 0.052(3) 0.045(2) 0.057(3) -0.002(2) 0.002(2) 0.001(2)
C16 0.059(3) 0.048(3) 0.072(3) -0.003(2) -0.005(3) -0.009(2)
C17 0.049(3) 0.070(3) 0.090(4) 0.006(3) 0.009(3) -0.008(3)
C18 0.042(3) 0.088(4) 0.074(4) 0.005(3) 0.013(3) -0.007(3)
C19 0.048(3) 0.085(4) 0.088(4) -0.003(3) -0.010(3) 0.015(3)
C20 0.056(4) 0.094(5) 0.111(6) 0.008(4) -0.031(4) 0.003(3)
C21 0.075(4) 0.108(5) 0.078(4) 0.009(4) -0.039(4) 0.004(4)
C22 0.073(4) 0.088(4) 0.060(3) 0.007(3) -0.009(3) 0.009(3)
C23 0.062(3) 0.061(3) 0.044(3) 0.011(2) -0.007(2) 0.004(2)
C24 0.080(4) 0.076(3) 0.049(3) 0.007(3) 0.010(3) 0.010(3)
C25 0.068(3) 0.066(3) 0.033(2) 0.000(2) 0.018(2) 0.001(2)
C26 0.087(4) 0.077(3) 0.047(3) 0.008(2) 0.024(3) 0.002(3)
C27 0.052(3) 0.058(3) 0.061(3) 0.009(2) 0.024(2) 0.009(2)
C28 0.051(3) 0.063(3) 0.074(3) 0.002(3) 0.027(3) 0.008(2)
C29 0.052(3) 0.073(3) 0.094(4) 0.021(3) 0.024(3) 0.022(3)
C30 0.037(2) 0.050(3) 0.067(3) 0.002(2) 0.008(2) 0.0007(19)
C31 0.046(3) 0.036(2) 0.055(3) -0.0047(19) -0.002(2) 0.0063(19)
C32 0.052(3) 0.040(2) 0.042(3) -0.0022(18) -0.001(2) 0.0002(19)
C33 0.071(3) 0.058(3) 0.047(3) -0.002(2) -0.010(3) -0.002(2)
C34 0.113(5) 0.088(4) 0.037(3) 0.004(3) 0.004(3) 0.004(4)
C35 0.112(5) 0.100(4) 0.049(3) 0.004(3) 0.027(4) 0.012(4)
C36 0.079(4) 0.094(4) 0.048(3) -0.001(3) 0.025(3) 0.002(3)
N1 0.039(2) 0.049(2) 0.043(2) 0.0028(16) 0.0079(17) 0.0038(16)
N2 0.0320(18) 0.052(2) 0.041(2) -0.0017(16) 0.0004(16) 0.0051(15)
N3 0.0377(19) 0.0441(19) 0.043(2) -0.0001(15) 0.0025(16) 0.0002(15)
N4 0.044(2) 0.052(2) 0.050(2) 0.0062(17) 0.0040(19) 0.0037(17)
N5 0.045(2) 0.060(2) 0.058(3) 0.003(2) 0.000(2) 0.0081(18)
N6 0.048(2) 0.067(2) 0.035(2) 0.0020(17) 0.0000(18) 0.0105(18)
N7 0.042(2) 0.0440(19) 0.041(2) 0.0025(15) 0.0002(16) -0.0023(15)
N8 0.054(2) 0.057(2) 0.037(2) 0.0015(17) 0.0076(19) 0.0040(18)
O1 0.0396(16) 0.070(2) 0.0441(18) -0.0019(15) -0.0017(14) 0.0134(14)
O2 0.0334(17) 0.091(2) 0.072(2) -0.0325(19) 0.0035(16) -0.0095(16)
O3 0.082(2) 0.077(2) 0.118(3) -0.054(2) 0.052(2) -0.029(2)
O4 0.0490(18) 0.082(2) 0.0415(18) -0.0001(16) 0.0091(15) -0.0032(16)
O5 0.0476(18) 0.086(2) 0.0473(19) -0.0079(17) -0.0072(16) 0.0113(16)
O6 0.129(4) 0.130(3) 0.047(2) 0.029(2) 0.021(2) 0.043(3)
O7 0.0421(18) 0.068(2) 0.068(2) -0.0003(17) -0.0151(17) 0.0048(15)
O8 0.0425(17) 0.087(2) 0.0419(18) 0.0113(16) 0.0061(15) 0.0101(15)
S1 0.0423(6) 0.0485(6) 0.0730(8) -0.0021(6) 0.0224(6) 0.0005(5)
S2 0.0940(11) 0.0811(10) 0.1509(16) -0.0491(10) 0.0897(12) -0.0352(8)
S3 0.1054(13) 0.0882(11) 0.204(2) -0.0669(12) 0.1125(15) -0.0360(9)
S4 0.0396(6) 0.0468(6) 0.0631(7) -0.0090(5) 0.0168(6) -0.0017(5)
S5 0.0529(7) 0.0741(8) 0.0513(7) 0.0136(6) 0.0206(6) 0.0137(6)
S6 0.0800(9) 0.0973(10) 0.0744(9) 0.0145(8) 0.0448(8) 0.0238(8)
S7 0.0432(6) 0.0604(7) 0.0684(8) 0.0145(6) 0.0197(6) 0.0118(5)
S8 0.0858(11) 0.0988(11) 0.1303(15) 0.0414(10) 0.0694(11) 0.0442(9)
Cu1 0.0339(3) 0.0563(3) 0.0386(3) 0.0000(2) 0.0012(2) 0.0030(2)
Cu2 0.0416(3) 0.0572(3) 0.0398(3) 0.0031(2) 0.0007(2) 0.0037(2)

loop_
_atom_type_symbol
_atom_type_description
_atom_type_scat_dispersion_real
_atom_type_scat_dispersion_imag
_atom_type_scat_source
C C 0.0033 0.0016 'International Tables Vol C Tables 4.2.6.8 and 6.1.1.4'
H H 0.0000 0.0000 'International Tables Vol C Tables 4.2.6.8 and 6.1.1.4'
N N 0.0061 0.0033 'International Tables Vol C Tables 4.2.6.8 and 6.1.1.4'
O O 0.0106 0.0060 'International Tables Vol C Tables 4.2.6.8 and 6.1.1.4'
S S 0.1246 0.1234 'International Tables Vol C Tables 4.2.6.8 and 6.1.1.4'
Cu Cu 0.3201 1.2651 'International Tables Vol C Tables 4.2.6.8 and 6.1.1.4'

loop_
_geom_angle_atom_site_label_1
_geom_angle_atom_site_label_2
_geom_angle_atom_site_label_3
_geom_angle
C2 C1 N1 120.6(4)
C1 C2 C3 118.4(5)
C4 C3 C2 120.7(5)
C3 C4 C5 120.1(4)
N1 C5 N2 114.3(4)
N1 C5 C4 116.7(4)
N2 C5 C4 128.6(4)
O2 C6 N2 126.1(4)
O2 C6 C7 120.6(4)
N2 C6 C7 113.3(4)
C8 C7 C6 123.8(4)
C8 C7 S1 117.3(3)
C6 C7 S1 118.7(3)
C7 C8 S2 118.6(3)
C10 C9 S1 121.9(3)
C10 C9 S2 124.2(3)
S1 C9 S2 113.9(3)
C9 C10 S4 121.9(3)
C9 C10 S3 123.9(3)
S4 C10 S3 114.2(3)
C12 C11 S3 119.0(4)
C11 C12 C13 123.4(4)
C11 C12 S4 117.3(3)
C13 C12 S4 119.3(3)
O3 C13 N3 126.5(4)
O3 C13 C12 119.2(4)
N3 C13 C12 114.3(4)
N4 C14 N3 114.1(4)
N4 C14 C15 116.7(4)
N3 C14 C15 129.1(4)
C16 C15 C14 119.8(4)
C17 C16 C15 120.8(5)
C16 C17 C18 120.0(5)
N4 C18 C17 118.9(5)
N5 C19 C20 119.3(6)
C19 C20 C21 118.9(6)
C22 C21 C20 121.0(6)
C21 C22 C23 119.7(6)
N5 C23 N6 114.7(4)
N5 C23 C22 117.3(5)
N6 C23 C22 127.9(5)
O6 C24 N6 125.4(5)
O6 C24 C25 119.9(5)
N6 C24 C25 114.6(4)
C26 C25 C24 123.4(4)
C26 C25 S5 117.3(4)
C24 C25 S5 119.0(3)
C25 C26 S6 119.2(4)
C28 C27 S5 123.4(3)
C28 C27 S6 122.2(3)
S5 C27 S6 114.3(3)
C27 C28 S8 123.8(4)
C27 C28 S7 122.6(3)
S8 C28 S7 113.5(3)
C30 C29 S8 118.4(4)
C29 C30 C31 122.7(4)
C29 C30 S7 116.8(4)
C31 C30 S7 120.5(3)
O7 C31 N7 127.9(4)
O7 C31 C30 119.5(4)
N7 C31 C30 112.6(4)
N8 C32 N7 113.7(4)
N8 C32 C33 115.9(4)
N7 C32 C33 130.4(4)
C34 C33 C32 119.7(5)
C33 C34 C35 121.1(5)
C36 C35 C34 119.6(5)
C35 C36 N8 118.9(5)
C1 N1 O1 117.5(3)
C1 N1 C5 123.4(4)
O1 N1 C5 119.0(3)
C5 N2 C6 119.9(3)
C5 N2 Cu1 111.9(3)
C6 N2 Cu1 125.3(3)
C13 N3 C14 119.3(4)
C13 N3 Cu2 125.6(3)
C14 N3 Cu2 112.1(3)
C14 N4 C18 123.9(4)
C14 N4 O4 119.0(3)
C18 N4 O4 117.1(4)
C23 N5 C19 123.8(4)
C23 N5 O5 118.8(4)
C19 N5 O5 117.4(4)
C24 N6 C23 120.2(4)
C24 N6 Cu2 124.7(3)
C23 N6 Cu2 111.0(3)
C32 N7 C31 120.8(4)
C32 N7 Cu1 110.5(3)
C31 N7 Cu1 127.7(3)
O8 N8 C36 116.5(4)
O8 N8 C32 118.6(3)
C36 N8 C32 124.8(4)
N1 O1 Cu1 111.2(2)
N4 O4 Cu2 109.3(2)
N5 O5 Cu2 111.5(2)
N8 O8 Cu1 110.1(2)
C9 S1 C7 94.8(2)
C8 S2 C9 94.6(2)
C11 S3 C10 94.7(2)
C12 S4 C10 94.9(2)
C27 S5 C25 94.6(2)
C26 S6 C27 94.6(2)
C30 S7 C28 95.5(2)
C29 S8 C28 95.5(2)
O8 Cu1 O1 155.38(14)
O8 Cu1 N7 83.11(14)
O1 Cu1 N7 99.35(13)
O8 Cu1 N2 99.17(13)
O1 Cu1 N2 83.16(13)
N7 Cu1 N2 168.87(14)
O5 Cu2 N3 95.83(13)
O5 Cu2 O4 153.01(14)
N3 Cu2 O4 83.45(13)
O5 Cu2 N6 82.96(14)
N3 Cu2 N6 172.63(15)
O4 Cu2 N6 100.94(14)

loop_
_geom_bond_atom_site_label_1
_geom_bond_atom_site_label_2
_geom_bond_distance
C1 C2 1.348(6)
C1 N1 1.351(5)
C2 C3 1.388(7)
C3 C4 1.371(7)
C4 C5 1.401(6)
C5 N1 1.353(5)
C5 N2 1.366(5)
C6 O2 1.209(5)
C6 N2 1.392(5)
C6 C7 1.486(6)
C7 C8 1.313(6)
C7 S1 1.757(4)
C8 S2 1.736(5)
C9 C10 1.332(6)
C9 S1 1.753(4)
C9 S2 1.768(4)
C10 S4 1.753(4)
C10 S3 1.761(4)
C11 C12 1.321(6)
C11 S3 1.720(5)
C12 C13 1.496(6)
C12 S4 1.740(4)
C13 O3 1.222(5)
C13 N3 1.364(5)
C14 N4 1.349(5)
C14 N3 1.369(5)
C14 C15 1.420(6)
C15 C16 1.370(6)
C16 C17 1.364(7)
C17 C18 1.367(7)
C18 N4 1.361(5)
C19 N5 1.349(6)
C19 C20 1.360(8)
C20 C21 1.376(9)
C21 C22 1.352(8)
C22 C23 1.406(7)
C23 N5 1.333(6)
C23 N6 1.387(6)
C24 O6 1.221(6)
C24 N6 1.368(6)
C24 C25 1.479(7)
C25 C26 1.316(6)
C25 S5 1.759(4)
C26 S6 1.727(5)
C27 C28 1.319(6)
C27 S5 1.757(4)
C27 S6 1.771(4)
C28 S8 1.758(4)
C28 S7 1.769(5)
C29 C30 1.338(6)
C29 S8 1.731(5)
C30 C31 1.489(6)
C30 S7 1.750(4)
C31 O7 1.214(5)
C31 N7 1.370(5)
C32 N8 1.363(5)
C32 N7 1.367(5)
C32 C33 1.413(6)
C33 C34 1.375(7)
C34 C35 1.381(8)
C35 C36 1.351(8)
C36 N8 1.355(6)
N1 O1 1.351(4)
N2 Cu1 1.957(3)
N3 Cu2 1.926(3)
N4 O4 1.369(4)
N5 O5 1.360(5)
N6 Cu2 1.960(4)
N7 Cu1 1.944(3)
N8 O8 1.350(4)
O1 Cu1 1.925(3)
O4 Cu2 1.941(3)
O5 Cu2 1.920(3)
O8 Cu1 1.915(3)

loop_
_platon_squeeze_void_nr
_platon_squeeze_void_average_x
_platon_squeeze_void_average_y
_platon_squeeze_void_average_z
_platon_squeeze_void_volume
_platon_squeeze_void_count_electrons
_platon_squeeze_void_content
1 0.314 -0.157 0.116 213 46 ' '
2 0.685 0.157 0.883 212 47 ' '
3 0.686 0.343 0.384 212 47 ' '
4 0.315 0.657 0.617 212 46 ' '
